data_1527995
loop_
_publ_author_name
'Robbins, C.'
'Perloff, A.'
'Block, S.'

_publ_section_title
;
 Crystal structure of Ba Ge Ge3 O9 and its relation to benitoite
;
_journal_name_full
;
Journal of Research of the National Bureau of Standards, Section A. Physics 
and Chemistry
;
_journal_page_first 385
_journal_page_last 391
_journal_volume 70
_journal_year 1966
_chemical_formula_sum 'Ba Ge4 O9'
_chemical_name_systematic 'Ba Ge Ge3 O9'
_space_group_IT_number 143
_symmetry_space_group_name_Hall 'P 3'
_symmetry_space_group_name_H-M 'P 3'
_cell_angle_alpha 90
_cell_angle_beta 90
_cell_angle_gamma 120
_cell_formula_units_Z 3
_cell_length_a 11.61
_cell_length_b 11.61
_cell_length_c 4.74
_cell_volume 553.316
_citation_journal_id_ASTM JNBAAR
_cod_data_source_file Robbins_JNBAAR_1966_1600.cif
_cod_data_source_block Ba1Ge4O9
_cod_original_cell_volume 553.3162
_cod_original_formula_sum 'Ba1 Ge4 O9'
_cod_database_code 1527995

loop_
_symmetry_equiv_pos_as_xyz
x,y,z
-y,x-y,z
-x+y,-x,z

loop_
_atom_site_label
_atom_site_type_symbol
_atom_site_fract_x
_atom_site_fract_y
_atom_site_fract_z
_atom_site_occupancy
_atom_site_U_iso_or_equiv
O7 O-2 0.665 0.8081 0.493 1 0.0
O5 O-2 0.4743 0.735 0.898 1 0.0
O3 O-2 0.7746 0.6524 0.3101 1 0.0
Ba1 Ba+2 0.3341 0.3334 0 1 0.0
Ge6 Ge+4 0.518 0.6719 0.5929 1 0.0
Ge3 Ge+4 0.6667 0.3333 0.0062 1 0.0
O8 O-2 0.4059 0.588 0.3274 1 0.0
O1 O-2 0.8459 0.9286 0.1193 1 0.0
O6 O-2 0.9264 0.8428 0.643 1 0.0
O4 O-2 0.5505 0.5561 0.6965 1 0.0
Ge1 Ge+4 0 0 -0.0928 1 0.0
Ge5 Ge+4 0.6674 0.5131 0.5051 1 0.0
Ge4 Ge+4 0.8148 0.82 0.4111 1 0.0
O2 O-2 0.5843 0.4074 0.216 1 0.0
O9 O-2 0.7525 0.4844 0.747 1 0.0
Ge2 Ge+4 0.3333 0.6667 0.1024 1 0.0
